data_4038473
loop_
_publ_author_name
'Liu, Yi'
'Wu, Ziqiao'
'Wang, Yankai'
'Zhang, Yuheng'
'Shao, Jie'
'Lu, Tao'
'Li, Wenhai'

_publ_section_title
;
 Synthesis of Active Hexafluoroisopropyl Benzoates via Multicomponent
 Reaction.
;
_journal_name_full 'The Journal of organic chemistry'
_journal_paper_doi 10.1021/acs.joc.0c00476
_journal_year 2020
_chemical_formula_sum 'C21 H19 Br F6 N2 O4'
_chemical_formula_weight 557.29
_space_group_crystal_system tetragonal
_space_group_IT_number 88
_space_group_name_Hall '-I 4ad'
_space_group_name_H-M_alt 'I 41/a :2'
_atom_sites_solution_hydrogens geom
_audit_creation_method SHELXL-2014/7
_cell_angle_alpha 90
_cell_angle_beta 90
_cell_angle_gamma 90
_cell_formula_units_Z 16
_cell_length_a 27.123(4)
_cell_length_b 27.123(4)
_cell_length_c 13.041(3)
_cell_measurement_reflns_used 25
_cell_measurement_temperature 293(2)
_cell_measurement_theta_max 14
_cell_measurement_theta_min 9
_cell_volume 9594(3)
_computing_structure_refinement 'SHELXL-2014/7 (Sheldrick, 2014)'
_diffrn_ambient_temperature 293(2)
_diffrn_measured_fraction_theta_full 0.996
_diffrn_measured_fraction_theta_max 0.996
_diffrn_measurement_device_type 'Nonius CAD4'
_diffrn_measurement_method \w/2\q
_diffrn_radiation_type MoK\a
_diffrn_radiation_wavelength 0.71073
_diffrn_reflns_av_R_equivalents 0.1191
_diffrn_reflns_av_unetI/netI 0.0965
_diffrn_reflns_Laue_measured_fraction_full 0.996
_diffrn_reflns_Laue_measured_fraction_max 0.996
_diffrn_reflns_limit_h_max 27
_diffrn_reflns_limit_h_min -27
_diffrn_reflns_limit_k_max 27
_diffrn_reflns_limit_k_min -27
_diffrn_reflns_limit_l_max 0
_diffrn_reflns_limit_l_min -13
_diffrn_reflns_number 9975
_diffrn_reflns_point_group_measured_fraction_full 0.996
_diffrn_reflns_point_group_measured_fraction_max 0.996
_diffrn_reflns_theta_full 25.209
_diffrn_reflns_theta_max 25.259
_diffrn_reflns_theta_min 1.502
_exptl_absorpt_coefficient_mu 1.790
_exptl_absorpt_correction_T_max 0.9761
_exptl_absorpt_correction_T_min 0.9233
_exptl_absorpt_correction_type psi-scan
_exptl_crystal_density_diffrn 1.543
_exptl_crystal_F_000 4480
_exptl_crystal_size_max 0.200
_exptl_crystal_size_mid 0.200
_exptl_crystal_size_min 0.100
_refine_diff_density_max 0.283
_refine_diff_density_min -0.288
_refine_diff_density_rms 0.063
_refine_ls_extinction_method none
_refine_ls_goodness_of_fit_ref 1.002
_refine_ls_hydrogen_treatment constr
_refine_ls_matrix_type full
_refine_ls_number_parameters 307
_refine_ls_number_reflns 2517
_refine_ls_number_restraints 0
_refine_ls_restrained_S_all 1.002
_refine_ls_R_factor_all 0.1161
_refine_ls_R_factor_gt 0.0550
_refine_ls_shift/su_max 0.000
_refine_ls_shift/su_mean 0.000
_refine_ls_structure_factor_coef Fsqd
_refine_ls_weighting_details 'w=1/[\s^2^(Fo^2^)+(0.0250P)^2^] where P=(Fo^2^+2Fc^2^)/3'
_refine_ls_weighting_scheme calc
_refine_ls_wR_factor_gt 0.0952
_refine_ls_wR_factor_ref 0.1160
_reflns_Friedel_coverage 0.000
_reflns_number_gt 1474
_reflns_number_total 2517
_reflns_threshold_expression 'I > 2\s(I)'
_cod_data_source_file jo0c00476_si_001.cif
_cod_data_source_block Q
_cod_original_sg_symbol_H-M 'I 41/a'
_cod_database_code 4038473
_shelx_shelxl_version_number 2014/7
_shelx_space_group_comment
;
The symmetry employed for this shelxl refinement is uniquely defined
by the following loop, which should always be used as a source of
symmetry information in preference to the above space-group names.
They are only intended as comments.
;
_shelx_estimated_absorpt_t_min 0.716
_shelx_estimated_absorpt_t_max 0.841

loop_
_space_group_symop_operation_xyz
'x, y, z'
'-x+1/2, -y, z+1/2'
'-y+3/4, x+1/4, z+1/4'
'y+3/4, -x+3/4, z+3/4'
'x+1/2, y+1/2, z+1/2'
'-x+1, -y+1/2, z+1'
'-y+5/4, x+3/4, z+3/4'
'y+5/4, -x+5/4, z+5/4'
'-x, -y, -z'
'x-1/2, y, -z-1/2'
'y-3/4, -x-1/4, -z-1/4'
'-y-3/4, x-3/4, -z-3/4'
'-x+1/2, -y+1/2, -z+1/2'
'x, y+1/2, -z'
'y-1/4, -x+1/4, -z+1/4'
'-y-1/4, x-1/4, -z-1/4'

loop_
_atom_site_label
_atom_site_type_symbol
_atom_site_fract_x
_atom_site_fract_y
_atom_site_fract_z
_atom_site_U_iso_or_equiv
_atom_site_adp_type
_atom_site_occupancy
_atom_site_site_symmetry_order
_atom_site_calc_flag
_atom_site_refinement_flags_posn
_atom_site_refinement_flags_adp
_atom_site_refinement_flags_occupancy
_atom_site_disorder_assembly
_atom_site_disorder_group
Br Br -0.00619(3) 0.31806(3) -0.00458(8) 0.0898(4) Uani 1 1 d . . . . .
N1 N -0.10714(18) 0.49027(18) 0.2014(4) 0.0490(15) Uani 1 1 d . . . . .
H1A H -0.1123 0.4872 0.2661 0.059 Uiso 1 1 calc R U . . .
O1 O -0.16810(14) 0.55336(16) -0.0019(4) 0.0568(12) Uani 1 1 d . . . . .
C1 C -0.0822(2) 0.4527(2) 0.1571(5) 0.0400(17) Uani 1 1 d . . . . .
F1 F 0.0690(2) 0.3782(3) 0.4574(6) 0.168(3) Uani 1 1 d . . . . .
O2 O -0.22945(15) 0.47741(15) 0.0106(4) 0.0553(12) Uani 1 1 d . . . . .
C2 C -0.0780(2) 0.4488(2) 0.0509(6) 0.0498(18) Uani 1 1 d . . . . .
H2A H -0.0911 0.4738 0.0104 0.060 Uiso 1 1 calc R U . . .
N2 N -0.19135(18) 0.48411(19) 0.0817(4) 0.0474(14) Uani 1 1 d . . . . .
H2B H -0.1860 0.4632 0.1301 0.057 Uiso 1 1 calc R U . . .
F2 F 0.0440(2) 0.4124(3) 0.5927(5) 0.161(3) Uani 1 1 d . . . . .
O3 O -0.02378(16) 0.38753(16) 0.3691(4) 0.0636(13) Uani 1 1 d . . . . .
C3 C -0.0550(2) 0.4094(2) 0.0031(6) 0.0527(19) Uani 1 1 d . . . . .
H3A H -0.0526 0.4081 -0.0680 0.063 Uiso 1 1 calc R U . . .
F3 F 0.0418(2) 0.4515(2) 0.4526(5) 0.149(2) Uani 1 1 d . . . . .
O4 O -0.07812(16) 0.44952(17) 0.3791(3) 0.0626(14) Uani 1 1 d . . . . .
F4 F -0.0740(2) 0.3304(2) 0.5030(5) 0.151(3) Uani 1 1 d . . . . .
C4 C -0.0358(2) 0.3722(2) 0.0626(7) 0.052(2) Uani 1 1 d . . . . .
F5 F -0.0017(2) 0.30594(19) 0.4855(5) 0.137(2) Uani 1 1 d . . . . .
C5 C -0.0369(2) 0.3752(2) 0.1652(6) 0.0489(19) Uani 1 1 d . . . . .
H5A H -0.0226 0.3503 0.2044 0.059 Uiso 1 1 calc R U . . .
C6 C -0.0593(2) 0.4155(2) 0.2142(5) 0.0382(16) Uani 1 1 d . . . . .
F6 F -0.0224(2) 0.3415(2) 0.6203(4) 0.1240(19) Uani 1 1 d . . . . .
C7 C -0.1265(2) 0.5354(2) 0.1553(5) 0.0423(18) Uani 1 1 d . . . . .
C8 C -0.1549(2) 0.5619(2) 0.2400(5) 0.060(2) Uani 1 1 d . . . . .
H8A H -0.1685 0.5920 0.2134 0.090 Uiso 1 1 calc R U . . .
H8B H -0.1811 0.5411 0.2640 0.090 Uiso 1 1 calc R U . . .
H8C H -0.1330 0.5693 0.2958 0.090 Uiso 1 1 calc R U . . .
C9 C -0.0854(2) 0.5675(2) 0.1149(5) 0.0542(19) Uani 1 1 d . . . . .
H9A H -0.0991 0.5968 0.0852 0.081 Uiso 1 1 calc R U . . .
H9B H -0.0638 0.5764 0.1702 0.081 Uiso 1 1 calc R U . . .
H9C H -0.0672 0.5498 0.0637 0.081 Uiso 1 1 calc R U . . .
C10 C -0.1638(2) 0.5243(3) 0.0707(5) 0.0425(17) Uani 1 1 d . . . . .
C11 C -0.2178(3) 0.4398(3) -0.0624(6) 0.070(2) Uani 1 1 d . . . . .
H11A H -0.1830 0.4415 -0.0786 0.084 Uiso 1 1 calc R U . . .
H11B H -0.2361 0.4459 -0.1251 0.084 Uiso 1 1 calc R U . . .
C12 C -0.2299(3) 0.3891(2) -0.0238(5) 0.0493(18) Uani 1 1 d . . . . .
C13 C -0.1959(3) 0.3622(3) 0.0309(7) 0.077(2) Uani 1 1 d . . . . .
H13A H -0.1651 0.3756 0.0446 0.092 Uiso 1 1 calc R U . . .
C14 C -0.2072(4) 0.3157(4) 0.0655(7) 0.094(3) Uani 1 1 d . . . . .
H14A H -0.1838 0.2977 0.1014 0.113 Uiso 1 1 calc R U . . .
C15 C -0.2528(5) 0.2958(3) 0.0476(8) 0.100(3) Uani 1 1 d . . . . .
H15A H -0.2605 0.2646 0.0724 0.121 Uiso 1 1 calc R U . . .
C16 C -0.2868(4) 0.3216(4) -0.0063(8) 0.098(3) Uani 1 1 d . . . . .
H16A H -0.3174 0.3076 -0.0204 0.118 Uiso 1 1 calc R U . . .
C17 C -0.2761(3) 0.3692(3) -0.0409(6) 0.076(2) Uani 1 1 d . . . . .
H17A H -0.3000 0.3874 -0.0752 0.091 Uiso 1 1 calc R U . . .
C18 C -0.0558(2) 0.4206(3) 0.3254(6) 0.0488(19) Uani 1 1 d . . . . .
C19 C -0.0157(3) 0.3911(3) 0.4750(5) 0.062(2) Uani 1 1 d . . . . .
H19A H -0.0383 0.4158 0.5034 0.074 Uiso 1 1 calc R U . . .
C20 C 0.0359(4) 0.4073(5) 0.4942(9) 0.109(4) Uani 1 1 d . . . . .
C21 C -0.0281(4) 0.3416(4) 0.5200(8) 0.084(3) Uani 1 1 d . . . . .

loop_
_atom_site_aniso_label
_atom_site_aniso_U_11
_atom_site_aniso_U_22
_atom_site_aniso_U_33
_atom_site_aniso_U_23
_atom_site_aniso_U_13
_atom_site_aniso_U_12
Br 0.1034(7) 0.0666(6) 0.0995(7) -0.0151(6) 0.0012(6) 0.0335(4)
N1 0.051(3) 0.049(4) 0.048(4) 0.009(3) 0.002(3) 0.011(3)
O1 0.056(3) 0.049(3) 0.065(3) 0.015(3) -0.018(3) -0.010(2)
C1 0.029(4) 0.038(4) 0.053(5) 0.005(4) -0.004(4) 0.000(3)
F1 0.067(4) 0.231(8) 0.206(8) 0.031(6) -0.005(4) 0.021(4)
O2 0.050(3) 0.049(3) 0.067(3) 0.001(3) -0.015(3) -0.006(2)
C2 0.045(4) 0.049(5) 0.055(5) 0.015(4) -0.010(4) 0.007(4)
N2 0.045(3) 0.039(3) 0.059(4) 0.015(3) -0.004(3) -0.001(3)
F2 0.170(6) 0.230(7) 0.085(4) 0.036(4) -0.067(4) -0.081(5)
O3 0.070(3) 0.068(3) 0.053(4) 0.013(3) -0.014(3) 0.020(3)
C3 0.054(5) 0.048(4) 0.056(5) -0.011(5) 0.004(4) 0.014(3)
F3 0.165(6) 0.158(6) 0.123(5) 0.038(4) -0.028(4) -0.077(4)
O4 0.063(3) 0.073(4) 0.052(3) 0.007(3) -0.003(3) 0.025(3)
F4 0.102(4) 0.166(5) 0.183(6) 0.086(5) -0.036(4) -0.046(4)
C4 0.041(4) 0.036(5) 0.080(6) 0.010(4) -0.007(4) 0.002(3)
F5 0.189(6) 0.087(4) 0.136(5) 0.025(4) -0.010(5) 0.035(4)
C5 0.048(5) 0.039(5) 0.060(6) 0.011(4) -0.007(4) 0.004(3)
C6 0.030(4) 0.038(4) 0.046(5) 0.010(4) -0.007(3) 0.001(3)
F6 0.164(5) 0.130(5) 0.078(4) 0.054(4) -0.007(4) -0.016(3)
C7 0.037(4) 0.042(4) 0.048(5) 0.008(4) -0.007(4) 0.014(3)
C8 0.063(5) 0.056(4) 0.059(5) -0.013(4) -0.016(4) 0.014(3)
C9 0.046(4) 0.048(4) 0.068(5) 0.011(4) -0.020(4) -0.004(3)
C10 0.043(4) 0.036(5) 0.048(5) 0.013(4) 0.000(4) 0.011(4)
C11 0.086(6) 0.059(6) 0.065(6) 0.002(5) -0.008(5) -0.012(4)
C12 0.060(5) 0.046(5) 0.041(5) -0.001(4) 0.007(4) 0.009(4)
C13 0.079(6) 0.056(6) 0.095(7) -0.007(5) 0.003(5) 0.014(5)
C14 0.142(10) 0.056(7) 0.086(7) -0.002(6) 0.019(7) 0.042(6)
C15 0.161(11) 0.044(6) 0.096(8) -0.006(6) 0.046(8) -0.012(7)
C16 0.128(9) 0.067(7) 0.100(8) -0.003(6) 0.016(7) -0.042(6)
C17 0.078(6) 0.072(7) 0.078(6) 0.007(5) -0.004(5) -0.010(5)
C18 0.034(4) 0.042(5) 0.071(6) 0.023(5) -0.004(4) 0.003(4)
C19 0.073(6) 0.067(6) 0.045(6) 0.019(4) -0.020(4) 0.005(4)
C20 0.102(9) 0.135(10) 0.089(9) 0.044(8) -0.039(7) -0.053(7)
C21 0.068(7) 0.104(8) 0.079(8) 0.028(7) -0.006(6) 0.008(6)

loop_
_atom_type_symbol
_atom_type_description
_atom_type_scat_dispersion_real
_atom_type_scat_dispersion_imag
_atom_type_scat_source
C C 0.0033 0.0016 'International Tables Vol C Tables 4.2.6.8 and 6.1.1.4'
H H 0.0000 0.0000 'International Tables Vol C Tables 4.2.6.8 and 6.1.1.4'
N N 0.0061 0.0033 'International Tables Vol C Tables 4.2.6.8 and 6.1.1.4'
O O 0.0106 0.0060 'International Tables Vol C Tables 4.2.6.8 and 6.1.1.4'
F F 0.0171 0.0103 'International Tables Vol C Tables 4.2.6.8 and 6.1.1.4'
Br Br -0.2901 2.4595 'International Tables Vol C Tables 4.2.6.8 and 6.1.1.4'

loop_
_geom_angle_atom_site_label_1
_geom_angle_atom_site_label_2
_geom_angle_atom_site_label_3
_geom_angle
_geom_angle_site_symmetry_1
_geom_angle_site_symmetry_3
_geom_angle_publ_flag
C1 N1 C7 129.5(5) . . ?
C1 N1 H1A 115.3 . . ?
C7 N1 H1A 115.3 . . ?
N1 C1 C2 121.4(6) . . ?
N1 C1 C6 122.5(6) . . ?
C2 C1 C6 116.0(6) . . ?
N2 O2 C11 111.8(5) . . ?
C3 C2 C1 122.8(7) . . ?
C3 C2 H2A 118.6 . . ?
C1 C2 H2A 118.6 . . ?
C10 N2 O2 116.7(5) . . ?
C10 N2 H2B 121.6 . . ?
O2 N2 H2B 121.6 . . ?
C18 O3 C19 117.5(6) . . ?
C4 C3 C2 118.9(7) . . ?
C4 C3 H3A 120.5 . . ?
C2 C3 H3A 120.5 . . ?
C5 C4 C3 120.6(7) . . ?
C5 C4 Br 121.3(6) . . ?
C3 C4 Br 118.1(6) . . ?
C4 C5 C6 120.7(7) . . ?
C4 C5 H5A 119.6 . . ?
C6 C5 H5A 119.6 . . ?
C1 C6 C5 120.7(6) . . ?
C1 C6 C18 119.3(6) . . ?
C5 C6 C18 119.8(6) . . ?
N1 C7 C9 111.2(5) . . ?
N1 C7 C10 111.8(5) . . ?
C9 C7 C10 110.5(5) . . ?
N1 C7 C8 106.2(5) . . ?
C9 C7 C8 110.7(5) . . ?
C10 C7 C8 106.3(5) . . ?
C7 C8 H8A 109.5 . . ?
C7 C8 H8B 109.5 . . ?
H8A C8 H8B 109.5 . . ?
C7 C8 H8C 109.5 . . ?
H8A C8 H8C 109.5 . . ?
H8B C8 H8C 109.5 . . ?
C7 C9 H9A 109.5 . . ?
C7 C9 H9B 109.5 . . ?
H9A C9 H9B 109.5 . . ?
C7 C9 H9C 109.5 . . ?
H9A C9 H9C 109.5 . . ?
H9B C9 H9C 109.5 . . ?
O1 C10 N2 123.5(6) . . ?
O1 C10 C7 119.4(6) . . ?
N2 C10 C7 117.1(6) . . ?
O2 C11 C12 112.5(6) . . ?
O2 C11 H11A 109.1 . . ?
C12 C11 H11A 109.1 . . ?
O2 C11 H11B 109.1 . . ?
C12 C11 H11B 109.1 . . ?
H11A C11 H11B 107.8 . . ?
C13 C12 C17 118.8(7) . . ?
C13 C12 C11 121.0(7) . . ?
C17 C12 C11 120.1(7) . . ?
C14 C13 C12 120.6(8) . . ?
C14 C13 H13A 119.7 . . ?
C12 C13 H13A 119.7 . . ?
C15 C14 C13 120.5(9) . . ?
C15 C14 H14A 119.8 . . ?
C13 C14 H14A 119.8 . . ?
C16 C15 C14 120.0(9) . . ?
C16 C15 H15A 120.0 . . ?
C14 C15 H15A 120.0 . . ?
C15 C16 C17 120.1(9) . . ?
C15 C16 H16A 119.9 . . ?
C17 C16 H16A 119.9 . . ?
C12 C17 C16 119.9(8) . . ?
C12 C17 H17A 120.0 . . ?
C16 C17 H17A 120.0 . . ?
O4 C18 O3 119.9(7) . . ?
O4 C18 C6 127.1(6) . . ?
O3 C18 C6 113.0(7) . . ?
O3 C19 C20 109.4(8) . . ?
O3 C19 C21 106.7(7) . . ?
C20 C19 C21 114.1(7) . . ?
O3 C19 H19A 108.8 . . ?
C20 C19 H19A 108.8 . . ?
C21 C19 H19A 108.8 . . ?
F1 C20 F2 108.3(10) . . ?
F1 C20 F3 108.5(10) . . ?
F2 C20 F3 106.6(10) . . ?
F1 C20 C19 114.4(10) . . ?
F2 C20 C19 110.7(10) . . ?
F3 C20 C19 108.1(8) . . ?
F5 C21 F4 107.3(9) . . ?
F5 C21 F6 106.2(8) . . ?
F4 C21 F6 106.3(8) . . ?
F5 C21 C19 114.3(8) . . ?
F4 C21 C19 110.9(7) . . ?
F6 C21 C19 111.3(8) . . ?

loop_
_geom_bond_atom_site_label_1
_geom_bond_atom_site_label_2
_geom_bond_distance
_geom_bond_site_symmetry_2
_geom_bond_publ_flag
Br C4 1.888(7) . ?
N1 C1 1.353(7) . ?
N1 C7 1.460(7) . ?
N1 H1A 0.8600 . ?
O1 C10 1.237(7) . ?
C1 C2 1.393(8) . ?
C1 C6 1.399(8) . ?
F1 C20 1.286(13) . ?
O2 N2 1.401(6) . ?
O2 C11 1.430(8) . ?
C2 C3 1.386(8) . ?
C2 H2A 0.9300 . ?
N2 C10 1.330(7) . ?
N2 H2B 0.8600 . ?
F2 C20 1.311(11) . ?
O3 C18 1.373(7) . ?
O3 C19 1.401(7) . ?
C3 C4 1.375(8) . ?
C3 H3A 0.9300 . ?
F3 C20 1.327(10) . ?
O4 C18 1.213(7) . ?
F4 C21 1.301(9) . ?
C4 C5 1.342(9) . ?
F5 C21 1.286(10) . ?
C5 C6 1.405(8) . ?
C5 H5A 0.9300 . ?
C6 C18 1.459(9) . ?
F6 C21 1.317(10) . ?
C7 C9 1.510(8) . ?
C7 C10 1.526(8) . ?
C7 C8 1.527(8) . ?
C8 H8A 0.9600 . ?
C8 H8B 0.9600 . ?
C8 H8C 0.9600 . ?
C9 H9A 0.9600 . ?
C9 H9B 0.9600 . ?
C9 H9C 0.9600 . ?
C11 C12 1.501(9) . ?
C11 H11A 0.9700 . ?
C11 H11B 0.9700 . ?
C12 C13 1.374(9) . ?
C12 C17 1.383(9) . ?
C13 C14 1.374(11) . ?
C13 H13A 0.9300 . ?
C14 C15 1.370(12) . ?
C14 H14A 0.9300 . ?
C15 C16 1.354(12) . ?
C15 H15A 0.9300 . ?
C16 C17 1.398(10) . ?
C16 H16A 0.9300 . ?
C17 H17A 0.9300 . ?
C19 C20 1.488(11) . ?
C19 C21 1.503(10) . ?
C19 H19A 0.9800 . ?

loop_
_geom_torsion_atom_site_label_1
_geom_torsion_atom_site_label_2
_geom_torsion_atom_site_label_3
_geom_torsion_atom_site_label_4
_geom_torsion
_geom_torsion_site_symmetry_1
_geom_torsion_site_symmetry_2
_geom_torsion_site_symmetry_3
_geom_torsion_site_symmetry_4
_geom_torsion_publ_flag
C7 N1 C1 C2 -10.3(10) . . . . ?
C7 N1 C1 C6 169.7(6) . . . . ?
N1 C1 C2 C3 -176.4(6) . . . . ?
C6 C1 C2 C3 3.6(9) . . . . ?
C11 O2 N2 C10 105.5(6) . . . . ?
C1 C2 C3 C4 0.4(10) . . . . ?
C2 C3 C4 C5 -3.5(10) . . . . ?
C2 C3 C4 Br 178.4(5) . . . . ?
C3 C4 C5 C6 2.4(10) . . . . ?
Br C4 C5 C6 -179.6(4) . . . . ?
N1 C1 C6 C5 175.3(6) . . . . ?
C2 C1 C6 C5 -4.7(9) . . . . ?
N1 C1 C6 C18 -8.8(9) . . . . ?
C2 C1 C6 C18 171.1(6) . . . . ?
C4 C5 C6 C1 1.9(10) . . . . ?
C4 C5 C6 C18 -173.9(6) . . . . ?
C1 N1 C7 C9 -64.3(8) . . . . ?
C1 N1 C7 C10 59.7(8) . . . . ?
C1 N1 C7 C8 175.2(6) . . . . ?
O2 N2 C10 O1 -5.2(9) . . . . ?
O2 N2 C10 C7 172.5(5) . . . . ?
N1 C7 C10 O1 -149.9(5) . . . . ?
C9 C7 C10 O1 -25.4(8) . . . . ?
C8 C7 C10 O1 94.7(6) . . . . ?
N1 C7 C10 N2 32.4(7) . . . . ?
C9 C7 C10 N2 156.8(5) . . . . ?
C8 C7 C10 N2 -83.1(6) . . . . ?
N2 O2 C11 C12 84.4(6) . . . . ?
O2 C11 C12 C13 -88.8(8) . . . . ?
O2 C11 C12 C17 89.6(8) . . . . ?
C17 C12 C13 C14 1.9(11) . . . . ?
C11 C12 C13 C14 -179.7(7) . . . . ?
C12 C13 C14 C15 -1.1(13) . . . . ?
C13 C14 C15 C16 1.2(14) . . . . ?
C14 C15 C16 C17 -2.1(15) . . . . ?
C13 C12 C17 C16 -2.7(11) . . . . ?
C11 C12 C17 C16 178.9(7) . . . . ?
C15 C16 C17 C12 2.9(13) . . . . ?
C19 O3 C18 O4 -4.3(9) . . . . ?
C19 O3 C18 C6 176.6(6) . . . . ?
C1 C6 C18 O4 14.1(11) . . . . ?
C5 C6 C18 O4 -170.1(6) . . . . ?
C1 C6 C18 O3 -166.9(5) . . . . ?
C5 C6 C18 O3 9.0(9) . . . . ?
C18 O3 C19 C20 -112.5(8) . . . . ?
C18 O3 C19 C21 123.6(6) . . . . ?
O3 C19 C20 F1 -59.2(11) . . . . ?
C21 C19 C20 F1 60.2(13) . . . . ?
O3 C19 C20 F2 178.1(9) . . . . ?
C21 C19 C20 F2 -62.5(13) . . . . ?
O3 C19 C20 F3 61.8(11) . . . . ?
C21 C19 C20 F3 -178.8(9) . . . . ?
O3 C19 C21 F5 60.6(10) . . . . ?
C20 C19 C21 F5 -60.3(12) . . . . ?
O3 C19 C21 F4 -60.9(10) . . . . ?
C20 C19 C21 F4 178.2(9) . . . . ?
O3 C19 C21 F6 -179.0(7) . . . . ?
C20 C19 C21 F6 60.0(11) . . . . ?
